data_7201769
loop_
_publ_author_name
'Turner, David R.'
'Batten, Stuart R.'

_publ_section_title
;
 A guest-templated (6,3)-sheet constructed using asymmetric
 hydrogen-bonding anions
;
_journal_issue 2
_journal_name_full CrystEngComm
_journal_page_first 170
_journal_paper_doi 10.1039/b715135g
_journal_volume 10
_journal_year 2008
_chemical_formula_moiety 'C32 H28 Cu1 N10 O6'
_chemical_formula_sum 'C32 H28 Cu N10 O6'
_chemical_formula_weight 712.18
_chemical_name_common '[CuL2](cdm)'
_chemical_name_systematic
;
?
;
_space_group_IT_number 14
_symmetry_cell_setting monoclinic
_symmetry_space_group_name_Hall '-P 2ybc'
_symmetry_space_group_name_H-M 'P 1 21/c 1'
_atom_sites_solution_hydrogens geom
_atom_sites_solution_primary direct
_atom_sites_solution_secondary difmap
_audit_creation_method SHELXL-97
_cell_angle_alpha 90.00
_cell_angle_beta 122.842(6)
_cell_angle_gamma 90.00
_cell_formula_units_Z 2
_cell_length_a 7.8047(10)
_cell_length_b 17.4610(20)
_cell_length_c 13.9080(17)
_cell_measurement_reflns_used 7867
_cell_measurement_temperature 123(1)
_cell_measurement_theta_max 27.49
_cell_measurement_theta_min 2.33
_cell_volume 1592.4(4)
_computing_cell_refinement 'Bruker SMART (Bruker)'
_computing_data_collection 'Bruker SMART (Bruker)'
_computing_data_reduction 'Bruker SAINT (Bruker)'
_computing_molecular_graphics 'X-Seed (Barbour, 1999)'
_computing_publication_material 'CIFTAB (Sheldrick, 1997)'
_computing_structure_refinement 'SHELXL-97 (Sheldrick, 1997)'
_computing_structure_solution 'SHELXS-97 (Sheldrick, 1990)'
_diffrn_ambient_temperature 123(1)
_diffrn_measured_fraction_theta_full 0.938
_diffrn_measured_fraction_theta_max 0.938
_diffrn_measurement_device_type 'Bruker X8 Apex II CCD'
_diffrn_measurement_method 'phi and omega scans'
_diffrn_radiation_monochromator graphite
_diffrn_radiation_source 'fine-focus sealed tube'
_diffrn_radiation_type MoK\a
_diffrn_radiation_wavelength 0.71073
_diffrn_reflns_av_R_equivalents 0.0660
_diffrn_reflns_av_sigmaI/netI 0.1107
_diffrn_reflns_limit_h_max 10
_diffrn_reflns_limit_h_min -7
_diffrn_reflns_limit_k_max 21
_diffrn_reflns_limit_k_min -22
_diffrn_reflns_limit_l_max 14
_diffrn_reflns_limit_l_min -18
_diffrn_reflns_number 7867
_diffrn_reflns_theta_full 27.49
_diffrn_reflns_theta_max 27.49
_diffrn_reflns_theta_min 2.33
_diffrn_standards_number 0
_exptl_absorpt_coefficient_mu 0.748
_exptl_absorpt_correction_T_max 0.9289
_exptl_absorpt_correction_T_min 0.9156
_exptl_absorpt_correction_type multi-scan
_exptl_absorpt_process_details SADABS
_exptl_crystal_colour green
_exptl_crystal_density_diffrn 1.485
_exptl_crystal_density_method 'not measured'
_exptl_crystal_description block
_exptl_crystal_F_000 734
_exptl_crystal_size_max 0.12
_exptl_crystal_size_mid 0.12
_exptl_crystal_size_min 0.10
_refine_diff_density_max 0.562
_refine_diff_density_min -0.740
_refine_diff_density_rms 0.114
_refine_ls_extinction_method none
_refine_ls_goodness_of_fit_ref 1.218
_refine_ls_hydrogen_treatment mixed
_refine_ls_matrix_type full
_refine_ls_number_parameters 236
_refine_ls_number_reflns 3426
_refine_ls_number_restraints 0
_refine_ls_restrained_S_all 1.218
_refine_ls_R_factor_all 0.1174
_refine_ls_R_factor_gt 0.0863
_refine_ls_shift/su_max 0.000
_refine_ls_shift/su_mean 0.000
_refine_ls_structure_factor_coef Fsqd
_refine_ls_weighting_details 'calc w=1/[\s^2^(Fo^2^)+(0.2000P)^2^+0.0000P] where P=(Fo^2^+2Fc^2^)/3'
_refine_ls_weighting_scheme calc
_refine_ls_wR_factor_gt 0.1596
_refine_ls_wR_factor_ref 0.1750
_reflns_number_gt 2621
_reflns_number_total 3426
_reflns_threshold_expression >2sigma(I)
_cod_data_source_file B715135G.txt
_cod_data_source_block DT123M
_cod_depositor_comments
;
The following automatic conversions were performed:
'_exptl_absorpt_correction_type' value 'Multi-scan' changed to
'multi-scan' according to
'/home/saulius/struct/CIF-dictionaries/cif_core.dic' dictionary named
'cif_core.dic' version 2.4.1 from 2010-06-29.

Automatic conversion script
Id: cif_fix_enum 1527 2010-12-29 10:47:43Z saulius 
;
_cod_original_sg_symbol_H-M P21/c
_cod_database_code 7201769

loop_
_symmetry_equiv_pos_as_xyz
'x, y, z'
'-x, y+1/2, -z+1/2'
'-x, -y, -z'
'x, -y-1/2, z-1/2'

loop_
_atom_site_label
_atom_site_type_symbol
_atom_site_fract_x
_atom_site_fract_y
_atom_site_fract_z
_atom_site_U_iso_or_equiv
_atom_site_adp_type
_atom_site_occupancy
_atom_site_symmetry_multiplicity
_atom_site_calc_flag
_atom_site_refinement_flags
_atom_site_disorder_assembly
_atom_site_disorder_group
Cu1 Cu 0.5000 0.0000 0.5000 0.0163(2) Uani 1 2 d S . .
O1 O 0.5529(6) 0.22937(19) 0.5132(3) 0.0237(9) Uani 1 1 d . . .
N1 N 0.5305(8) 0.3427(3) 0.5839(4) 0.0242(11) Uani 1 1 d . . .
C1 C 0.5449(9) 0.3396(3) 0.4155(5) 0.0183(11) Uani 1 1 d . . .
H1N H 0.535(9) 0.387(3) 0.583(5) 0.019(16) Uiso 1 1 d . . .
H1O H 0.446(9) 0.153(4) 0.411(6) 0.027(18) Uiso 1 1 d . . .
O2 O 0.4110(6) 0.1133(2) 0.3765(4) 0.0236(9) Uani 1 1 d . . .
N2 N 0.5912(8) 0.2557(3) 0.2803(5) 0.0285(11) Uani 1 1 d . . .
C2 C 0.5678(9) 0.2948(3) 0.3386(5) 0.0220(12) Uani 1 1 d . . .
H2N H 0.525(10) 0.315(4) 0.634(6) 0.037(19) Uiso 1 1 d . . .
O3 O 0.0805(6) 0.1626(2) 0.2566(4) 0.0300(10) Uani 1 1 d . . .
N3 N 0.5172(8) 0.4857(2) 0.3884(4) 0.0255(11) Uani 1 1 d . . .
C3 C 0.5295(8) 0.4201(3) 0.4001(4) 0.0194(11) Uani 1 1 d . . .
N4 N 0.2889(7) 0.0556(2) 0.5142(4) 0.0189(9) Uani 1 1 d . . .
C4 C 0.5415(8) 0.3015(3) 0.5054(5) 0.0181(11) Uani 1 1 d . . .
N5 N 0.2759(7) -0.0310(2) 0.3403(4) 0.0168(9) Uani 1 1 d . . .
C5 C 0.2677(8) 0.0470(3) 0.6027(5) 0.0210(11) Uani 1 1 d . . .
H5 H 0.3587 0.0142 0.6640 0.025 Uiso 1 1 calc R . .
C6 C 0.1171(9) 0.0845(3) 0.6071(5) 0.0272(13) Uani 1 1 d . . .
H6 H 0.1061 0.0783 0.6715 0.033 Uiso 1 1 calc R . .
C7 C -0.0175(9) 0.1310(3) 0.5176(6) 0.0296(14) Uani 1 1 d . . .
H7 H -0.1236 0.1566 0.5189 0.035 Uiso 1 1 calc R . .
C8 C 0.0040(9) 0.1401(3) 0.4249(6) 0.0250(13) Uani 1 1 d . . .
H8 H -0.0862 0.1721 0.3621 0.030 Uiso 1 1 calc R . .
C9 C 0.1602(8) 0.1013(3) 0.4273(5) 0.0202(12) Uani 1 1 d . . .
C10 C 0.2011(8) 0.1040(3) 0.3307(5) 0.0191(11) Uani 1 1 d . . .
C11 C 0.1466(8) 0.0260(3) 0.2730(5) 0.0177(11) Uani 1 1 d . . .
C12 C -0.0241(9) 0.0117(3) 0.1657(5) 0.0266(13) Uani 1 1 d . . .
H12 H -0.1148 0.0520 0.1216 0.032 Uiso 1 1 calc R . .
C13 C -0.0611(9) -0.0628(3) 0.1230(6) 0.0309(14) Uani 1 1 d . . .
H13 H -0.1750 -0.0738 0.0485 0.037 Uiso 1 1 calc R . .
C14 C 0.0718(9) -0.1208(3) 0.1916(6) 0.0268(13) Uani 1 1 d . . .
H14 H 0.0498 -0.1721 0.1648 0.032 Uiso 1 1 calc R . .
C15 C 0.2346(8) -0.1026(3) 0.2982(5) 0.0199(11) Uani 1 1 d . . .
H15 H 0.3230 -0.1427 0.3450 0.024 Uiso 1 1 calc R . .
C16 C 0.1144(10) 0.1817(4) 0.1658(6) 0.0395(16) Uani 1 1 d . . .
H16A H 0.2023 0.2270 0.1882 0.059 Uiso 1 1 calc R . .
H16B H -0.0168 0.1926 0.0950 0.059 Uiso 1 1 calc R . .
H16C H 0.1801 0.1385 0.1534 0.059 Uiso 1 1 calc R . .

loop_
_atom_site_aniso_label
_atom_site_aniso_U_11
_atom_site_aniso_U_22
_atom_site_aniso_U_33
_atom_site_aniso_U_23
_atom_site_aniso_U_13
_atom_site_aniso_U_12
Cu1 0.0178(5) 0.0157(4) 0.0143(4) -0.0012(4) 0.0080(4) 0.0019(4)
O1 0.038(3) 0.0127(16) 0.021(2) 0.0005(15) 0.016(2) 0.0013(15)
N1 0.041(3) 0.016(2) 0.021(3) 0.0004(19) 0.021(3) -0.001(2)
C1 0.025(3) 0.016(2) 0.017(3) -0.004(2) 0.013(3) 0.001(2)
O2 0.023(2) 0.0176(18) 0.028(2) -0.0020(16) 0.012(2) -0.0014(16)
N2 0.042(3) 0.023(2) 0.030(3) -0.001(2) 0.026(3) 0.001(2)
C2 0.029(3) 0.013(2) 0.024(3) 0.006(2) 0.014(3) 0.002(2)
O3 0.032(3) 0.0171(18) 0.031(3) 0.0097(17) 0.011(2) 0.0068(16)
N3 0.038(3) 0.016(2) 0.019(3) 0.0005(17) 0.013(2) 0.0009(19)
C3 0.022(3) 0.025(3) 0.010(3) 0.000(2) 0.009(2) -0.001(2)
N4 0.016(3) 0.022(2) 0.015(2) -0.0022(18) 0.006(2) 0.0016(17)
C4 0.018(3) 0.018(2) 0.016(3) 0.002(2) 0.008(3) 0.0004(19)
N5 0.019(3) 0.020(2) 0.011(2) -0.0007(17) 0.007(2) -0.0007(17)
C5 0.020(3) 0.026(3) 0.013(3) -0.002(2) 0.006(2) -0.002(2)
C6 0.026(4) 0.033(3) 0.027(3) -0.011(3) 0.016(3) -0.005(2)
C7 0.022(3) 0.031(3) 0.037(4) -0.011(3) 0.017(3) 0.000(2)
C8 0.015(3) 0.021(3) 0.034(4) -0.005(2) 0.010(3) -0.001(2)
C9 0.021(3) 0.016(2) 0.026(3) -0.003(2) 0.013(3) -0.0025(19)
C10 0.015(3) 0.014(2) 0.023(3) 0.005(2) 0.007(2) -0.0001(19)
C11 0.012(3) 0.021(2) 0.016(3) 0.002(2) 0.005(2) 0.0013(19)
C12 0.022(3) 0.032(3) 0.015(3) -0.006(2) 0.003(2) 0.002(2)
C13 0.022(4) 0.037(3) 0.023(3) -0.008(3) 0.006(3) -0.003(3)
C14 0.030(4) 0.021(3) 0.031(3) -0.009(2) 0.017(3) -0.002(2)
C15 0.019(3) 0.017(2) 0.022(3) -0.007(2) 0.010(3) -0.004(2)
C16 0.031(4) 0.044(4) 0.033(4) 0.015(3) 0.010(3) 0.000(3)

loop_
_atom_type_symbol
_atom_type_description
_atom_type_scat_dispersion_real
_atom_type_scat_dispersion_imag
_atom_type_scat_source
C C 0.0033 0.0016 'International Tables Vol C Tables 4.2.6.8 and 6.1.1.4'
Cu Cu 0.3201 1.2651 'International Tables Vol C Tables 4.2.6.8 and 6.1.1.4'
N N 0.0061 0.0033 'International Tables Vol C Tables 4.2.6.8 and 6.1.1.4'
O O 0.0106 0.0060 'International Tables Vol C Tables 4.2.6.8 and 6.1.1.4'
H H 0.0000 0.0000 'International Tables Vol C Tables 4.2.6.8 and 6.1.1.4'

loop_
_geom_angle_atom_site_label_1
_geom_angle_atom_site_label_2
_geom_angle_atom_site_label_3
_geom_angle
_geom_angle_site_symmetry_1
_geom_angle_site_symmetry_3
_geom_angle_publ_flag
N4 Cu1 N4 180.0(3) . 3_656 ?
N4 Cu1 N5 91.67(18) . 3_656 ?
N4 Cu1 N5 88.33(18) 3_656 3_656 ?
N4 Cu1 N5 88.33(18) . . ?
N4 Cu1 N5 91.67(18) 3_656 . ?
N5 Cu1 N5 180.000(1) 3_656 . ?
N4 Cu1 O2 75.20(16) . . ?
N4 Cu1 O2 104.80(16) 3_656 . ?
N5 Cu1 O2 107.48(15) 3_656 . ?
N5 Cu1 O2 72.52(15) . . ?
N4 Cu1 O2 59.93(12) . 3_666 ?
N4 Cu1 O2 120.07(12) 3_656 3_666 ?
N5 Cu1 O2 69.57(12) 3_656 3_666 ?
N5 Cu1 O2 110.43(12) . 3_666 ?
O2 Cu1 O2 41.86(11) . 3_666 ?
C4 N1 H1N 120(5) . . ?
C4 N1 H2N 113(4) . . ?
H1N N1 H2N 126(6) . . ?
C2 C1 C3 118.0(5) . . ?
C2 C1 C4 118.3(4) . . ?
C3 C1 C4 123.7(5) . . ?
C10 O2 Cu1 92.4(3) . . ?
C10 O2 H1O 107(4) . . ?
Cu1 O2 H1O 114(5) . . ?
N2 C2 C1 176.7(6) . . ?
C10 O3 C16 116.1(5) . . ?
N3 C3 C1 179.4(6) . . ?
C5 N4 C9 119.4(5) . . ?
C5 N4 Cu1 123.6(4) . . ?
C9 N4 Cu1 116.9(4) . . ?
O1 C4 N1 119.6(5) . . ?
O1 C4 C1 120.5(5) . . ?
N1 C4 C1 119.9(4) . . ?
C15 N5 C11 117.9(5) . . ?
C15 N5 Cu1 126.1(4) . . ?
C11 N5 Cu1 115.8(3) . . ?
N4 C5 C6 121.6(5) . . ?
N4 C5 H5 119.2 . . ?
C6 C5 H5 119.2 . . ?
C5 C6 C7 119.4(6) . . ?
C5 C6 H6 120.3 . . ?
C7 C6 H6 120.3 . . ?
C6 C7 C8 119.2(5) . . ?
C6 C7 H7 120.4 . . ?
C8 C7 H7 120.4 . . ?
C9 C8 C7 117.9(6) . . ?
C9 C8 H8 121.0 . . ?
C7 C8 H8 121.0 . . ?
N4 C9 C8 122.4(5) . . ?
N4 C9 C10 113.3(4) . . ?
C8 C9 C10 124.2(5) . . ?
O3 C10 O2 113.8(4) . . ?
O3 C10 C11 112.6(5) . . ?
O2 C10 C11 105.4(4) . . ?
O3 C10 C9 106.9(4) . . ?
O2 C10 C9 110.4(5) . . ?
C11 C10 C9 107.6(4) . . ?
N5 C11 C12 122.0(5) . . ?
N5 C11 C10 113.7(5) . . ?
C12 C11 C10 124.2(5) . . ?
C11 C12 C13 119.0(5) . . ?
C11 C12 H12 120.5 . . ?
C13 C12 H12 120.5 . . ?
C14 C13 C12 118.8(6) . . ?
C14 C13 H13 120.6 . . ?
C12 C13 H13 120.6 . . ?
C15 C14 C13 118.9(5) . . ?
C15 C14 H14 120.6 . . ?
C13 C14 H14 120.6 . . ?
N5 C15 C14 123.4(5) . . ?
N5 C15 H15 118.3 . . ?
C14 C15 H15 118.3 . . ?
O3 C16 H16A 109.5 . . ?
O3 C16 H16B 109.5 . . ?
H16A C16 H16B 109.5 . . ?
O3 C16 H16C 109.5 . . ?
H16A C16 H16C 109.5 . . ?
H16B C16 H16C 109.5 . . ?

loop_
_geom_bond_atom_site_label_1
_geom_bond_atom_site_label_2
_geom_bond_distance
_geom_bond_site_symmetry_2
_geom_bond_publ_flag
Cu1 N4 2.012(4) . ?
Cu1 N4 2.012(4) 3_656 ?
Cu1 N5 2.018(4) 3_656 ?
Cu1 N5 2.018(4) . ?
Cu1 O2 2.460(4) . ?
Cu1 O2 15.551(4) 3_666 ?
O1 C4 1.263(6) . ?
N1 C4 1.350(7) . ?
N1 H1N 0.77(6) . ?
N1 H2N 0.87(7) . ?
C1 C2 1.414(7) . ?
C1 C3 1.417(7) . ?
C1 C4 1.428(7) . ?
O2 C10 1.408(7) . ?
O2 H1O 0.81(6) . ?
N2 C2 1.147(7) . ?
O3 C10 1.394(6) . ?
O3 C16 1.462(8) . ?
N3 C3 1.152(7) . ?
N4 C5 1.336(7) . ?
N4 C9 1.339(7) . ?
N5 C15 1.343(6) . ?
N5 C11 1.365(6) . ?
C5 C6 1.376(7) . ?
C5 H5 0.9500 . ?
C6 C7 1.377(9) . ?
C6 H6 0.9500 . ?
C7 C8 1.396(9) . ?
C7 H7 0.9500 . ?
C8 C9 1.379(7) . ?
C8 H8 0.9500 . ?
C9 C10 1.541(8) . ?
C10 C11 1.520(7) . ?
C11 C12 1.382(8) . ?
C12 C13 1.393(8) . ?
C12 H12 0.9500 . ?
C13 C14 1.392(8) . ?
C13 H13 0.9500 . ?
C14 C15 1.368(8) . ?
C14 H14 0.9500 . ?
C15 H15 0.9500 . ?
C16 H16A 0.9800 . ?
C16 H16B 0.9800 . ?
C16 H16C 0.9800 . ?

loop_
_geom_hbond_atom_site_label_D
_geom_hbond_atom_site_label_H
_geom_hbond_atom_site_label_A
_geom_hbond_distance_DH
_geom_hbond_distance_HA
_geom_hbond_distance_DA
_geom_hbond_angle_DHA
_geom_hbond_site_symmetry_A
N1 H1N N3 0.77(6) 2.33(6) 3.070(6) 160(6) 3_666
O2 H1O O1 0.81(6) 1.79(6) 2.581(5) 168(7) .
N1 H2N N2 0.87(7) 2.19(7) 3.039(7) 166(6) 4_566
C15 H15 O1 0.95 2.25 3.132(7) 154.8 3_656
